data_4517798
loop_
_publ_author_name
'Morad, Viktoriia'
'Yakunin, Sergii'
'Kovalenko, Maksym V.'

_publ_section_title
;
 Supramolecular Approach for Fine-Tuning of the Bright Luminescence from
 Zero-Dimensional Antimony(III) Halides
;
_journal_name_full 'ACS Materials Letters'
_journal_page_first 845
_journal_page_last 852
_journal_paper_doi 10.1021/acsmaterialslett.0c00174
_journal_year 2020
_chemical_formula_moiety 'Cl5 Sb, 2(Rb), 2(C12 H24 O6), 2(C3 H7 N O)'
_chemical_formula_sum 'C30 H62 Cl5 N2 O14 Rb2 Sb'
_chemical_formula_weight 1144.75
_space_group_crystal_system triclinic
_space_group_IT_number 2
_space_group_name_Hall '-P 1'
_space_group_name_H-M_alt 'P -1'
_atom_sites_solution_hydrogens geom
_atom_sites_solution_primary dual
_audit_creation_date 2020-05-27
_audit_creation_method
;
Olex2 1.3
(compiled 2020.02.04 svn.rd84adfe8 for OlexSys, GUI svn.r6032)
;
_cell_angle_alpha 81.237(5)
_cell_angle_beta 80.582(4)
_cell_angle_gamma 82.112(4)
_cell_formula_units_Z 1
_cell_length_a 10.3975(5)
_cell_length_b 10.4680(6)
_cell_length_c 11.1155(6)
_cell_measurement_reflns_used 4336
_cell_measurement_temperature 229.96(14)
_cell_measurement_theta_max 32.0080
_cell_measurement_theta_min 2.5260
_cell_volume 1171.73(11)
_computing_cell_refinement 'CrysAlisPro 1.171.40.67a (Rigaku OD, 2019)'
_computing_data_collection 'CrysAlisPro 1.171.40.67a (Rigaku OD, 2019)'
_computing_data_reduction 'CrysAlisPro 1.171.40.67a (Rigaku OD, 2019)'
_computing_molecular_graphics OLEX2
_computing_publication_material OLEX2
_computing_structure_refinement 'SHELXL-97 (Sheldrick, 2008)'
_computing_structure_solution 'SHELXS-97 (Sheldrick, 2008)'
_diffrn_ambient_environment N~2~
_diffrn_ambient_temperature 229.96(14)
_diffrn_detector 'CCD plate'
_diffrn_detector_area_resol_mean 16.0839
_diffrn_detector_type Sapphire3
_diffrn_measured_fraction_theta_full 1.000
_diffrn_measured_fraction_theta_max 0.893
_diffrn_measurement_details
;
List of Runs (angles in degrees, time in seconds):

  # Type    Start    End  Width  t~exp~   \w     \q     \k     \f   Frames
--------------------------------------------------------------------------
  1  \w    -60.00 -35.00   1.00    7.51    --  -25.46-179.00-180.00   25
  2  \w    -93.00 -57.00   1.00    7.51    --  -25.46 -57.00  90.00   36
  3  \w    -92.00 -66.00   1.00    7.51    --  -25.46-179.00-180.00   26
  4  \w     -1.00  89.00   1.00    7.51    --   25.93  77.00 -30.00   90
  5  \w    -43.00  55.00   1.00    7.51    --   25.93 -77.00-150.00   98
  6  \w    -25.00  53.00   1.00    7.51    --   25.93 -99.00 150.00   78
  7  \w     -2.00  26.00   1.00    7.51    --   25.93  77.00-180.00   28
  8  \w    -40.00  -1.00   1.00    7.51    --   25.93 -57.00  60.00   39
  9  \w      4.00  48.00   1.00    7.51    --   25.93  77.00  60.00   44
;
_diffrn_measurement_device 'four-circle diffractometer'
_diffrn_measurement_device_type 'Xcalibur, Sapphire3'
_diffrn_measurement_method '\w scans'
_diffrn_orient_matrix_type 'CrysAlisPro convention (1999,Acta A55,543-557)'
_diffrn_orient_matrix_UB_11 0.0613472000
_diffrn_orient_matrix_UB_12 -0.0108111000
_diffrn_orient_matrix_UB_13 -0.0377908000
_diffrn_orient_matrix_UB_21 -0.0269613000
_diffrn_orient_matrix_UB_22 0.0362918000
_diffrn_orient_matrix_UB_23 -0.0511352000
_diffrn_orient_matrix_UB_31 0.0188602000
_diffrn_orient_matrix_UB_32 0.0577028000
_diffrn_orient_matrix_UB_33 0.0147049000
_diffrn_radiation_monochromator graphite
_diffrn_radiation_probe x-ray
_diffrn_radiation_type 'Mo K\a'
_diffrn_radiation_wavelength 0.71073
_diffrn_radiation_xray_symbol K-L~3~
_diffrn_reflns_av_R_equivalents 0.0328
_diffrn_reflns_av_unetI/netI 0.0595
_diffrn_reflns_Laue_measured_fraction_full 1.000
_diffrn_reflns_Laue_measured_fraction_max 0.893
_diffrn_reflns_limit_h_max 15
_diffrn_reflns_limit_h_min -15
_diffrn_reflns_limit_k_max 15
_diffrn_reflns_limit_k_min -15
_diffrn_reflns_limit_l_max 16
_diffrn_reflns_limit_l_min -16
_diffrn_reflns_number 14295
_diffrn_reflns_point_group_measured_fraction_full 1.000
_diffrn_reflns_point_group_measured_fraction_max 0.893
_diffrn_reflns_theta_full 25.242
_diffrn_reflns_theta_max 32.753
_diffrn_reflns_theta_min 1.982
_diffrn_source 'fine-focus sealed X-ray tube'
_diffrn_source_type 'Enhance (Mo) X-ray Source'
_exptl_absorpt_coefficient_mu 2.995
_exptl_absorpt_correction_T_max 0.16609
_exptl_absorpt_correction_T_min 0.13458
_exptl_absorpt_correction_type multi-scan
_exptl_absorpt_process_details
;
CrysAlisPro 1.171.40.67a (Rigaku Oxford Diffraction, 2019)
Spherical absorption correction
 using equivalent radius and absorption coefficient.
Empirical absorption correction using spherical harmonics,
 implemented in SCALE3 ABSPACK scaling algorithm.
;
_exptl_crystal_colour 'clear light colourless'
_exptl_crystal_colour_lustre clear
_exptl_crystal_colour_modifier light
_exptl_crystal_colour_primary colourless
_exptl_crystal_density_diffrn 1.622
_exptl_crystal_description prism
_exptl_crystal_F_000 578
_exptl_crystal_size_max 1
_exptl_crystal_size_mid 0.985
_exptl_crystal_size_min 0.673
_exptl_crystal_size_rad 0.478
_refine_diff_density_max 0.723
_refine_diff_density_min -0.815
_refine_diff_density_rms 0.093
_refine_ls_extinction_coef 0.0230(9)
_refine_ls_extinction_expression Fc^*^=kFc[1+0.001xFc^2^\l^3^/sin(2\q)]^-1/4^
_refine_ls_extinction_method 'SHELXL-2018/3 (Sheldrick 2018)'
_refine_ls_goodness_of_fit_ref 1.025
_refine_ls_hydrogen_treatment constr
_refine_ls_matrix_type full
_refine_ls_number_parameters 231
_refine_ls_number_reflns 7718
_refine_ls_number_restraints 1
_refine_ls_restrained_S_all 1.025
_refine_ls_R_factor_all 0.0639
_refine_ls_R_factor_gt 0.0417
_refine_ls_shift/su_max 0.001
_refine_ls_shift/su_mean 0.000
_refine_ls_structure_factor_coef Fsqd
_refine_ls_weighting_details 'w=1/[\s^2^(Fo^2^)+(0.0377P)^2^] where P=(Fo^2^+2Fc^2^)/3'
_refine_ls_weighting_scheme calc
_refine_ls_wR_factor_gt 0.0878
_refine_ls_wR_factor_ref 0.0980
_reflns_Friedel_coverage 0.000
_reflns_number_gt 5789
_reflns_number_total 7718
_reflns_threshold_expression 'I > 2\s(I)'
_cod_data_source_file 1998034.cif
_cod_data_source_block 1
_cod_depositor_comments 'Adding full bibliography for 4517797--4517805.cif.'
_cod_database_code 4517798
_shelx_shelxl_version_number 2018/3
_chemical_oxdiff_formula 'C30 O14 H48 N2 Rb2 Sb Cl6'
_shelx_space_group_comment
;
The symmetry employed for this shelxl refinement is uniquely defined
by the following loop, which should always be used as a source of
symmetry information in preference to the above space-group names.
They are only intended as comments.
;
_shelx_estimated_absorpt_t_max 0.238
_shelx_estimated_absorpt_t_min 0.154
_reflns_odcompleteness_completeness 99.97
_reflns_odcompleteness_iscentric 1
_reflns_odcompleteness_theta 30.44
_olex2_refinement_description
;
1. Fixed Uiso
 At 1.2 times of:
  All C(H) groups, All C(H,H) groups
 At 1.5 times of:
  All C(H,H,H) groups
2. Uiso/Uaniso restraints and constraints
Uiso(O7B) = Uiso(O7A) = Uiso(O7)
Uiso(C13A) = Uiso(C13) = Uiso(C13B)
Uiso(C14A) = Uiso(C14) = Uiso(C15B) = Uiso(C14B) = Uiso(C15A) = Uiso(C15)
Uiso(N1) = Uiso(N1A) = Uiso(N1B)
3. Others
 1*[Sof(O7)+Sof(N1)+Sof(C13)+Sof(H13)+Sof(C14)+Sof(H14A)+Sof(H14B)+Sof(H14C)+
 Sof(C15)+Sof(H15A)+Sof(H15B)+Sof(H15C)]+1*[Sof(O7A)+Sof(N1A)+Sof(C13A)+
 Sof(H13A)+Sof(C14A)+Sof(H14D)+Sof(H14E)+Sof(H14F)+Sof(C15A)+Sof(H15D)+
 Sof(H15E)+Sof(H15F)]+1*[Sof(O7B)+Sof(N1B)+Sof(C13B)+Sof(H13B)+Sof(C14B)+
 Sof(H14G)+Sof(H14H)+Sof(H14I)+Sof(C15B)+Sof(H15G)+Sof(H15H)+Sof(H15I)]=1 with
 esd of 0.001
 Sof(O7)=Sof(N1)=Sof(C13)=Sof(H13)=Sof(C14)=Sof(H14A)=Sof(H14B)=Sof(H14C)=
 Sof(C15)=Sof(H15A)=Sof(H15B)=Sof(H15C)=FVAR(1)
 Sof(O7A)=Sof(N1A)=Sof(C13A)=Sof(H13A)=Sof(C14A)=Sof(H14D)=Sof(H14E)=Sof(H14F)=
 Sof(C15A)=Sof(H15D)=Sof(H15E)=Sof(H15F)=FVAR(2)
 Sof(O7B)=Sof(N1B)=Sof(C13B)=Sof(H13B)=Sof(C14B)=Sof(H14G)=Sof(H14H)=Sof(H14I)=
 Sof(C15B)=Sof(H15G)=Sof(H15H)=Sof(H15I)=FVAR(3)
 Fixed Sof: Cl3(0.5)
4.a Free rotating group:
 O7(N1,C13,C14,C15), O7A(N1A,C13A,C14A,C15A), O7B(N1B,C13B,C14B,C15B)
4.b Secondary CH2 refined with riding coordinates:
 C1(H1A,H1B), C2(H2A,H2B), C3(H3A,H3B), C4(H4A,H4B), C5(H5A,H5B), C6(H6A,H6B),
 C7(H7A,H7B), C8(H8A,H8B), C9(H9A,H9B), C10(H10A,H10B), C11(H11A,H11B),
 C12(H12A,H12B)
4.c Me refined with riding coordinates:
 C14(H14A,H14B,H14C), C15(H15A,H15B,H15C), C14A(H14D,H14E,H14F), C15A(H15D,
 H15E,H15F), C14B(H14G,H14H,H14I), C15B(H15G,H15H,H15I)
4.d Aromatic/amide H refined with riding coordinates:
 C13(H13), C13A(H13A), C13B(H13B)
;
_olex2_exptl_crystal_mounting_method tip-mounted
_olex2_submission_special_instructions 'No special instructions were received'
_oxdiff_exptl_absorpt_empirical_details
;
Empirical correction (ABSPACK) includes:
- Absorption correction using spherical harmonics
- Frame scaling
;
_oxdiff_exptl_absorpt_empirical_full_max 3.261
_oxdiff_exptl_absorpt_empirical_full_min 0.519

loop_
_space_group_symop_operation_xyz
'x, y, z'
'-x, -y, -z'

loop_
_atom_site_label
_atom_site_type_symbol
_atom_site_fract_x
_atom_site_fract_y
_atom_site_fract_z
_atom_site_U_iso_or_equiv
_atom_site_adp_type
_atom_site_occupancy
_atom_site_site_symmetry_order
_atom_site_calc_flag
_atom_site_refinement_flags_posn
_atom_site_refinement_flags_adp
_atom_site_refinement_flags_occupancy
_atom_site_disorder_assembly
_atom_site_disorder_group
Sb1 Sb 0.500000 0.500000 0.500000 0.03181(9) Uani 1 2 d S . P . .
Cl1 Cl 0.39391(7) 0.66325(7) 0.65422(7) 0.03738(16) Uani 1 1 d . . . . .
Cl2 Cl 0.65768(7) 0.39549(7) 0.65782(7) 0.03806(17) Uani 1 1 d . . . . .
Cl3 Cl 0.64566(13) 0.63896(12) 0.41481(13) 0.0324(3) Uani 0.5 1 d . . P . .
Rb1 Rb 0.68956(3) 0.69319(2) 0.71724(2) 0.03275(9) Uani 1 1 d . . . . .
O1 O 0.52365(19) 0.92383(18) 0.82921(18) 0.0382(5) Uani 1 1 d . . . . .
O2 O 0.6623(2) 0.96255(17) 0.58964(19) 0.0386(5) Uani 1 1 d . . . . .
O3 O 0.9133(2) 0.81966(19) 0.54640(18) 0.0393(5) Uani 1 1 d . . . . .
O4 O 0.96113(19) 0.57151(19) 0.68018(19) 0.0404(5) Uani 1 1 d . . . . .
O5 O 0.8267(2) 0.53910(19) 0.92374(19) 0.0416(5) Uani 1 1 d . . . . .
O6 O 0.5767(2) 0.68154(19) 0.97546(18) 0.0412(5) Uani 1 1 d . . . . .
C1 C 0.4656(3) 0.9945(3) 0.7278(3) 0.0408(7) Uani 1 1 d . . . . .
H1A H 0.395589 1.058864 0.756586 0.049 Uiso 1 1 calc R U . . .
H1B H 0.428586 0.935736 0.686959 0.049 Uiso 1 1 calc R U . . .
C2 C 0.5684(3) 1.0599(3) 0.6404(3) 0.0431(7) Uani 1 1 d . . . . .
H2A H 0.528970 1.116243 0.575211 0.052 Uiso 1 1 calc R U . . .
H2B H 0.610927 1.112749 0.682976 0.052 Uiso 1 1 calc R U . . .
C3 C 0.7731(3) 1.0173(3) 0.5190(3) 0.0453(8) Uani 1 1 d . . . . .
H3A H 0.820703 1.052510 0.572142 0.054 Uiso 1 1 calc R U . . .
H3B H 0.744837 1.087431 0.457969 0.054 Uiso 1 1 calc R U . . .
C4 C 0.8596(3) 0.9139(3) 0.4574(3) 0.0482(8) Uani 1 1 d . . . . .
H4A H 0.809483 0.873069 0.410737 0.058 Uiso 1 1 calc R U . . .
H4B H 0.929808 0.951972 0.400660 0.058 Uiso 1 1 calc R U . . .
C5 C 0.9910(3) 0.7138(3) 0.4939(3) 0.0452(8) Uani 1 1 d . . . . .
H5A H 1.056186 0.746489 0.427746 0.054 Uiso 1 1 calc R U . . .
H5B H 0.935751 0.665397 0.459746 0.054 Uiso 1 1 calc R U . . .
C6 C 1.0568(3) 0.6275(3) 0.5887(3) 0.0465(8) Uani 1 1 d . . . . .
H6A H 1.115397 0.559328 0.551442 0.056 Uiso 1 1 calc R U . . .
H6B H 1.108463 0.676847 0.625929 0.056 Uiso 1 1 calc R U . . .
C7 C 1.0163(3) 0.4950(3) 0.7799(3) 0.0470(8) Uani 1 1 d . . . . .
H7A H 1.060931 0.548750 0.819686 0.056 Uiso 1 1 calc R U . . .
H7B H 1.080123 0.426140 0.749889 0.056 Uiso 1 1 calc R U . . .
C8 C 0.9105(3) 0.4381(3) 0.8694(3) 0.0472(8) Uani 1 1 d . . . . .
H8A H 0.860530 0.391261 0.827821 0.057 Uiso 1 1 calc R U . . .
H8B H 0.948376 0.377118 0.932608 0.057 Uiso 1 1 calc R U . . .
C9 C 0.7224(3) 0.4909(3) 1.0095(3) 0.0482(8) Uani 1 1 d . . . . .
H9A H 0.757250 0.427180 1.072451 0.058 Uiso 1 1 calc R U . . .
H9B H 0.668021 0.448842 0.968094 0.058 Uiso 1 1 calc R U . . .
C10 C 0.6427(4) 0.6007(3) 1.0667(3) 0.0517(9) Uani 1 1 d . . . . .
H10A H 0.579330 0.567783 1.134462 0.062 Uiso 1 1 calc R U . . .
H10B H 0.698901 0.650143 1.098420 0.062 Uiso 1 1 calc R U . . .
C11 C 0.4980(3) 0.7903(3) 1.0212(3) 0.0477(8) Uani 1 1 d . . . . .
H11A H 0.552430 0.844806 1.049010 0.057 Uiso 1 1 calc R U . . .
H11B H 0.434115 0.761352 1.090399 0.057 Uiso 1 1 calc R U . . .
C12 C 0.4301(3) 0.8649(3) 0.9210(3) 0.0443(8) Uani 1 1 d . . . . .
H12A H 0.385791 0.807217 0.885497 0.053 Uiso 1 1 calc R U . . .
H12B H 0.364811 0.931326 0.953377 0.053 Uiso 1 1 calc R U . . .
O7 O 0.9505(7) 0.8449(4) 0.1585(5) 0.0688(13) Uiso 0.502(6) 1 d G . P A -2
N1 N 1.0257(4) 1.0434(3) 0.1479(4) 0.0443(8) Uiso 0.502(6) 1 d G . P A -2
C13 C 1.0393(5) 0.9117(3) 0.1504(5) 0.0700(16) Uiso 0.502(6) 1 d G . P A -2
H13 H 1.124132 0.868983 0.145429 0.084 Uiso 0.502(6) 1 calc R U P A -2
C14 C 0.8965(5) 1.1175(5) 0.1552(9) 0.0663(13) Uiso 0.502(6) 1 d G . P A -2
H14A H 0.905065 1.208161 0.152177 0.099 Uiso 0.502(6) 1 calc R U P A -2
H14B H 0.855171 1.105498 0.087210 0.099 Uiso 0.502(6) 1 calc R U P A -2
H14C H 0.843897 1.087932 0.231012 0.099 Uiso 0.502(6) 1 calc R U P A -2
C15 C 1.1382(6) 1.1144(6) 0.1379(8) 0.0663(13) Uiso 0.502(6) 1 d G . P A -2
H15A H 1.108961 1.205461 0.137617 0.099 Uiso 0.502(6) 1 calc R U P A -2
H15B H 1.184397 1.083530 0.206694 0.099 Uiso 0.502(6) 1 calc R U P A -2
H15C H 1.195689 1.101095 0.062891 0.099 Uiso 0.502(6) 1 calc R U P A -2
O7A O 0.8873(8) 0.8821(7) 0.1465(7) 0.0688(13) Uiso 0.387(6) 1 d G . P B -3
N1A N 1.0324(5) 1.0252(5) 0.1584(5) 0.0443(8) Uiso 0.387(6) 1 d G . P B -3
C13A C 0.9982(7) 0.9072(4) 0.1462(6) 0.0700(16) Uiso 0.387(6) 1 d G . P B -3
H13A H 1.065772 0.839836 0.136716 0.084 Uiso 0.387(6) 1 calc R U P B -3
C14A C 0.9329(8) 1.1357(5) 0.1737(11) 0.0663(13) Uiso 0.387(6) 1 d G . P B -3
H14D H 0.973936 1.210335 0.180868 0.099 Uiso 0.387(6) 1 calc R U P B -3
H14E H 0.887156 1.153920 0.103491 0.099 Uiso 0.387(6) 1 calc R U P B -3
H14F H 0.871752 1.115749 0.246640 0.099 Uiso 0.387(6) 1 calc R U P B -3
C15A C 1.1680(6) 1.0453(10) 0.1569(9) 0.0663(13) Uiso 0.387(6) 1 d G . P B -3
H15D H 1.172248 1.134112 0.166734 0.099 Uiso 0.387(6) 1 calc R U P B -3
H15E H 1.202978 0.988524 0.223043 0.099 Uiso 0.387(6) 1 calc R U P B -3
H15F H 1.218399 1.026688 0.079893 0.099 Uiso 0.387(6) 1 calc R U P B -3
O7B O 1.125(2) 1.1873(17) 0.176(2) 0.0688(13) Uiso 0.111(3) 1 d G . P C -1
N1B N 1.0115(17) 1.0192(15) 0.1574(16) 0.0443(8) Uiso 0.111(3) 1 d G . P C -1
C13B C 1.0244(18) 1.1455(14) 0.1647(19) 0.0700(16) Uiso 0.111(3) 1 d G . P C -1
H13B H 0.949661 1.205105 0.160795 0.084 Uiso 0.111(3) 1 calc R U P C -1
C14B C 1.123(2) 0.9198(15) 0.163(3) 0.0663(13) Uiso 0.111(3) 1 d G . P C -1
H14G H 1.097012 0.837039 0.156392 0.099 Uiso 0.111(3) 1 calc R U P C -1
H14H H 1.191374 0.941217 0.095997 0.099 Uiso 0.111(3) 1 calc R U P C -1
H14I H 1.155881 0.915507 0.239524 0.099 Uiso 0.111(3) 1 calc R U P C -1
C15B C 0.887(2) 0.979(2) 0.144(3) 0.0663(13) Uiso 0.111(3) 1 d G . P C -1
H15G H 0.897626 0.886923 0.140756 0.099 Uiso 0.111(3) 1 calc R U P C -1
H15H H 0.822913 0.998691 0.213407 0.099 Uiso 0.111(3) 1 calc R U P C -1
H15I H 0.858342 1.024418 0.069876 0.099 Uiso 0.111(3) 1 calc R U P C -1

loop_
_atom_site_aniso_label
_atom_site_aniso_U_11
_atom_site_aniso_U_22
_atom_site_aniso_U_33
_atom_site_aniso_U_23
_atom_site_aniso_U_13
_atom_site_aniso_U_12
Sb1 0.03300(16) 0.03294(14) 0.03150(15) -0.01070(10) -0.01081(10) 0.00363(10)
Cl1 0.0363(4) 0.0375(3) 0.0394(4) -0.0117(3) -0.0087(3) 0.0029(3)
Cl2 0.0385(4) 0.0372(3) 0.0395(4) -0.0057(3) -0.0114(3) 0.0000(3)
Cl3 0.0292(7) 0.0302(6) 0.0368(7) -0.0026(5) -0.0025(5) -0.0050(5)
Rb1 0.03075(16) 0.03072(14) 0.03677(16) -0.00454(11) -0.00629(11) -0.00182(11)
O1 0.0324(11) 0.0400(11) 0.0390(11) -0.0012(9) -0.0020(9) -0.0017(9)
O2 0.0382(12) 0.0290(9) 0.0442(12) 0.0005(9) -0.0006(9) -0.0014(8)
O3 0.0422(12) 0.0414(11) 0.0304(11) -0.0035(9) -0.0019(9) 0.0036(9)
O4 0.0272(11) 0.0454(11) 0.0466(12) -0.0013(10) -0.0068(9) -0.0003(9)
O5 0.0430(13) 0.0376(11) 0.0415(12) -0.0010(9) -0.0062(9) -0.0002(9)
O6 0.0472(13) 0.0412(11) 0.0312(11) -0.0010(9) -0.0039(9) 0.0025(10)
C1 0.0356(17) 0.0388(15) 0.0468(18) -0.0097(13) -0.0093(13) 0.0079(13)
C2 0.052(2) 0.0278(13) 0.0457(18) 0.0000(12) -0.0101(14) 0.0057(13)
C3 0.0473(19) 0.0396(16) 0.0437(18) 0.0124(14) -0.0062(14) -0.0074(14)
C4 0.0457(19) 0.0554(19) 0.0378(17) 0.0071(15) -0.0026(14) -0.0047(16)
C5 0.0443(19) 0.0454(17) 0.0424(18) -0.0116(14) 0.0093(14) -0.0056(15)
C6 0.0293(16) 0.0428(16) 0.064(2) -0.0119(15) 0.0044(14) -0.0011(13)
C7 0.0388(18) 0.0490(18) 0.053(2) -0.0090(15) -0.0169(15) 0.0107(14)
C8 0.057(2) 0.0324(14) 0.0491(19) 0.0014(13) -0.0179(16) 0.0102(14)
C9 0.053(2) 0.0424(17) 0.0440(19) 0.0113(14) -0.0086(15) -0.0035(15)
C10 0.055(2) 0.063(2) 0.0318(16) 0.0077(15) -0.0073(15) -0.0028(17)
C11 0.056(2) 0.0456(17) 0.0372(17) -0.0095(14) 0.0098(15) -0.0057(16)
C12 0.0381(18) 0.0389(15) 0.0486(19) -0.0068(14) 0.0097(14) 0.0027(13)

loop_
_atom_type_symbol
_atom_type_description
_atom_type_scat_dispersion_real
_atom_type_scat_dispersion_imag
_atom_type_scat_source
C C 0.0033 0.0016 'International Tables Vol C Tables 4.2.6.8 and 6.1.1.4'
H H 0.0000 0.0000 'International Tables Vol C Tables 4.2.6.8 and 6.1.1.4'
Cl Cl 0.1484 0.1585 'International Tables Vol C Tables 4.2.6.8 and 6.1.1.4'
N N 0.0061 0.0033 'International Tables Vol C Tables 4.2.6.8 and 6.1.1.4'
O O 0.0106 0.0060 'International Tables Vol C Tables 4.2.6.8 and 6.1.1.4'
Rb Rb -0.9393 2.9676 'International Tables Vol C Tables 4.2.6.8 and 6.1.1.4'
Sb Sb -0.5866 1.5461 'International Tables Vol C Tables 4.2.6.8 and 6.1.1.4'

loop_
_exptl_crystal_face_index_h
_exptl_crystal_face_index_k
_exptl_crystal_face_index_l
_exptl_crystal_face_perp_dist
0 1 0 0.5228
0 -1 0 0.3976
-1 0 -2 0.3032
1 0 2 0.3886
-1 -2 -1 0.4189
1 0 0 0.3570
-1 0 0 0.5195
-1 2 1 0.6250
-2 2 1 0.5986
1 0 -2 0.5163
-1 0 2 0.5062
2 2 -1 0.6072
0 -1 -2 0.4977
0 0 1 0.4689
-1 -2 2 0.4536
1 2 -1 0.6108
1 2 -2 0.5812
1 0 1 0.3712
2 -1 2 0.3372
-1 2 -1 0.5687
-2 2 -1 0.5497
-2 1 -1 0.5534
-1 -1 -2 0.3620
0 1 -1 0.5136
0 -1 -1 0.4743
0 -1 1 0.3534
0 -1 2 0.3672
1 -1 -1 0.5093

loop_
_geom_angle_atom_site_label_1
_geom_angle_atom_site_label_2
_geom_angle_atom_site_label_3
_geom_angle
_geom_angle_site_symmetry_1
_geom_angle_site_symmetry_3
_geom_angle_publ_flag
Cl1 Sb1 Cl1 180.0 2_666 . ?
Cl2 Sb1 Cl1 91.62(2) 2_666 . ?
Cl2 Sb1 Cl1 88.38(2) . . ?
Cl2 Sb1 Cl1 88.37(2) 2_666 2_666 ?
Cl2 Sb1 Cl1 91.62(2) . 2_666 ?
Cl2 Sb1 Cl2 180.0 2_666 . ?
Cl3 Sb1 Cl1 90.55(4) . 2_666 ?
Cl3 Sb1 Cl1 89.45(4) 2_666 2_666 ?
Cl3 Sb1 Cl1 90.55(4) 2_666 . ?
Cl3 Sb1 Cl1 89.45(4) . . ?
Cl3 Sb1 Cl2 90.56(4) 2_666 . ?
Cl3 Sb1 Cl2 89.44(4) . . ?
Cl3 Sb1 Cl2 89.44(4) 2_666 2_666 ?
Cl3 Sb1 Cl2 90.56(4) . 2_666 ?
Cl3 Sb1 Cl3 180.0 . 2_666 ?
C12 O1 C1 112.3(2) . . ?
C3 O2 C2 111.4(2) . . ?
C4 O3 C5 112.6(2) . . ?
C7 O4 C6 112.8(2) . . ?
C9 O5 C8 112.1(2) . . ?
C11 O6 C10 112.6(3) . . ?
O1 C1 H1A 109.9 . . ?
O1 C1 H1B 109.9 . . ?
O1 C1 C2 108.8(3) . . ?
H1A C1 H1B 108.3 . . ?
C2 C1 H1A 109.9 . . ?
C2 C1 H1B 109.9 . . ?
O2 C2 C1 108.5(2) . . ?
O2 C2 H2A 110.0 . . ?
O2 C2 H2B 110.0 . . ?
C1 C2 H2A 110.0 . . ?
C1 C2 H2B 110.0 . . ?
H2A C2 H2B 108.4 . . ?
O2 C3 H3A 109.9 . . ?
O2 C3 H3B 109.9 . . ?
O2 C3 C4 108.8(2) . . ?
H3A C3 H3B 108.3 . . ?
C4 C3 H3A 109.9 . . ?
C4 C3 H3B 109.9 . . ?
O3 C4 C3 109.8(3) . . ?
O3 C4 H4A 109.7 . . ?
O3 C4 H4B 109.7 . . ?
C3 C4 H4A 109.7 . . ?
C3 C4 H4B 109.7 . . ?
H4A C4 H4B 108.2 . . ?
O3 C5 H5A 109.7 . . ?
O3 C5 H5B 109.7 . . ?
O3 C5 C6 109.8(3) . . ?
H5A C5 H5B 108.2 . . ?
C6 C5 H5A 109.7 . . ?
C6 C5 H5B 109.7 . . ?
O4 C6 C5 109.5(3) . . ?
O4 C6 H6A 109.8 . . ?
O4 C6 H6B 109.8 . . ?
C5 C6 H6A 109.8 . . ?
C5 C6 H6B 109.8 . . ?
H6A C6 H6B 108.2 . . ?
O4 C7 H7A 109.8 . . ?
O4 C7 H7B 109.8 . . ?
O4 C7 C8 109.3(3) . . ?
H7A C7 H7B 108.3 . . ?
C8 C7 H7A 109.8 . . ?
C8 C7 H7B 109.8 . . ?
O5 C8 C7 109.3(3) . . ?
O5 C8 H8A 109.8 . . ?
O5 C8 H8B 109.8 . . ?
C7 C8 H8A 109.8 . . ?
C7 C8 H8B 109.8 . . ?
H8A C8 H8B 108.3 . . ?
O5 C9 H9A 109.9 . . ?
O5 C9 H9B 109.9 . . ?
O5 C9 C10 109.1(3) . . ?
H9A C9 H9B 108.3 . . ?
C10 C9 H9A 109.9 . . ?
C10 C9 H9B 109.9 . . ?
O6 C10 C9 108.3(3) . . ?
O6 C10 H10A 110.0 . . ?
O6 C10 H10B 110.0 . . ?
C9 C10 H10A 110.0 . . ?
C9 C10 H10B 110.0 . . ?
H10A C10 H10B 108.4 . . ?
O6 C11 H11A 110.0 . . ?
O6 C11 H11B 110.0 . . ?
O6 C11 C12 108.3(3) . . ?
H11A C11 H11B 108.4 . . ?
C12 C11 H11A 110.0 . . ?
C12 C11 H11B 110.0 . . ?
O1 C12 C11 109.2(3) . . ?
O1 C12 H12A 109.8 . . ?
O1 C12 H12B 109.8 . . ?
C11 C12 H12A 109.8 . . ?
C11 C12 H12B 109.8 . . ?
H12A C12 H12B 108.3 . . ?
C13 N1 C14 120.5 . . ?
C13 N1 C15 121.8 . . ?
C15 N1 C14 117.7 . . ?
O7 C13 N1 126.0 . . ?
O7 C13 H13 117.0 . . ?
N1 C13 H13 117.0 . . ?
N1 C14 H14A 109.5 . . ?
N1 C14 H14B 109.5 . . ?
N1 C14 H14C 109.5 . . ?
H14A C14 H14B 109.5 . . ?
H14A C14 H14C 109.5 . . ?
H14B C14 H14C 109.5 . . ?
N1 C15 H15A 109.5 . . ?
N1 C15 H15B 109.5 . . ?
N1 C15 H15C 109.5 . . ?
H15A C15 H15B 109.5 . . ?
H15A C15 H15C 109.5 . . ?
H15B C15 H15C 109.5 . . ?
C13A N1A C14A 120.6 . . ?
C13A N1A C15A 121.8 . . ?
C15A N1A C14A 117.7 . . ?
O7A C13A N1A 126.0 . . ?
O7A C13A H13A 117.0 . . ?
N1A C13A H13A 117.0 . . ?
N1A C14A H14D 109.5 . . ?
N1A C14A H14E 109.5 . . ?
N1A C14A H14F 109.5 . . ?
H14D C14A H14E 109.5 . . ?
H14D C14A H14F 109.5 . . ?
H14E C14A H14F 109.5 . . ?
N1A C15A H15D 109.5 . . ?
N1A C15A H15E 109.5 . . ?
N1A C15A H15F 109.5 . . ?
H15D C15A H15E 109.5 . . ?
H15D C15A H15F 109.5 . . ?
H15E C15A H15F 109.5 . . ?
C13B N1B C14B 120.5 . . ?
C13B N1B C15B 121.8 . . ?
C15B N1B C14B 117.7 . . ?
O7B C13B N1B 126.0 . . ?
O7B C13B H13B 117.0 . . ?
N1B C13B H13B 117.0 . . ?
N1B C14B H14G 109.5 . . ?
N1B C14B H14H 109.5 . . ?
N1B C14B H14I 109.5 . . ?
H14G C14B H14H 109.5 . . ?
H14G C14B H14I 109.5 . . ?
H14H C14B H14I 109.5 . . ?
N1B C15B H15G 109.5 . . ?
N1B C15B H15H 109.5 . . ?
N1B C15B H15I 109.5 . . ?
H15G C15B H15H 109.5 . . ?
H15G C15B H15I 109.5 . . ?
H15H C15B H15I 109.5 . . ?

loop_
_geom_bond_atom_site_label_1
_geom_bond_atom_site_label_2
_geom_bond_distance
_geom_bond_site_symmetry_2
_geom_bond_publ_flag
Sb1 Cl1 2.6138(7) . ?
Sb1 Cl1 2.6137(7) 2_666 ?
Sb1 Cl2 2.6127(7) . ?
Sb1 Cl2 2.6127(7) 2_666 ?
Sb1 Cl3 2.2410(12) . ?
Sb1 Cl3 2.2410(12) 2_666 ?
O1 C1 1.424(4) . ?
O1 C12 1.419(3) . ?
O2 C2 1.426(3) . ?
O2 C3 1.421(3) . ?
O3 C4 1.413(4) . ?
O3 C5 1.420(3) . ?
O4 C6 1.419(3) . ?
O4 C7 1.418(4) . ?
O5 C8 1.419(4) . ?
O5 C9 1.416(4) . ?
O6 C10 1.422(4) . ?
O6 C11 1.418(4) . ?
C1 H1A 0.9700 . ?
C1 H1B 0.9700 . ?
C1 C2 1.488(4) . ?
C2 H2A 0.9700 . ?
C2 H2B 0.9700 . ?
C3 H3A 0.9700 . ?
C3 H3B 0.9700 . ?
C3 C4 1.485(5) . ?
C4 H4A 0.9700 . ?
C4 H4B 0.9700 . ?
C5 H5A 0.9700 . ?
C5 H5B 0.9700 . ?
C5 C6 1.474(5) . ?
C6 H6A 0.9700 . ?
C6 H6B 0.9700 . ?
C7 H7A 0.9700 . ?
C7 H7B 0.9700 . ?
C7 C8 1.482(5) . ?
C8 H8A 0.9700 . ?
C8 H8B 0.9700 . ?
C9 H9A 0.9700 . ?
C9 H9B 0.9700 . ?
C9 C10 1.483(5) . ?
C10 H10A 0.9700 . ?
C10 H10B 0.9700 . ?
C11 H11A 0.9700 . ?
C11 H11B 0.9700 . ?
C11 C12 1.480(5) . ?
C12 H12A 0.9700 . ?
C12 H12B 0.9700 . ?
O7 C13 1.2164 . ?
N1 C13 1.3627 . ?
N1 C14 1.4534 . ?
N1 C15 1.4502 . ?
C13 H13 0.9300 . ?
C14 H14A 0.9600 . ?
C14 H14B 0.9600 . ?
C14 H14C 0.9600 . ?
C15 H15A 0.9600 . ?
C15 H15B 0.9600 . ?
C15 H15C 0.9600 . ?
O7A C13A 1.2167 . ?
N1A C13A 1.3626 . ?
N1A C14A 1.4531 . ?
N1A C15A 1.4505 . ?
C13A H13A 0.9300 . ?
C14A H14D 0.9600 . ?
C14A H14E 0.9600 . ?
C14A H14F 0.9600 . ?
C15A H15D 0.9600 . ?
C15A H15E 0.9600 . ?
C15A H15F 0.9600 . ?
O7B C13B 1.2165 . ?
N1B C13B 1.3627 . ?
N1B C14B 1.4535 . ?
N1B C15B 1.4499 . ?
C13B H13B 0.9300 . ?
C14B H14G 0.9600 . ?
C14B H14H 0.9600 . ?
C14B H14I 0.9600 . ?
C15B H15G 0.9600 . ?
C15B H15H 0.9600 . ?
C15B H15I 0.9600 . ?

loop_
_geom_torsion_atom_site_label_1
_geom_torsion_atom_site_label_2
_geom_torsion_atom_site_label_3
_geom_torsion_atom_site_label_4
_geom_torsion
_geom_torsion_site_symmetry_1
_geom_torsion_site_symmetry_2
_geom_torsion_site_symmetry_3
_geom_torsion_site_symmetry_4
_geom_torsion_publ_flag
O1 C1 C2 O2 65.9(3) . . . . ?
O2 C3 C4 O3 -66.6(4) . . . . ?
O3 C5 C6 O4 64.2(3) . . . . ?
O4 C7 C8 O5 -66.5(4) . . . . ?
O5 C9 C10 O6 68.5(4) . . . . ?
O6 C11 C12 O1 -68.9(3) . . . . ?
C1 O1 C12 C11 178.4(2) . . . . ?
C2 O2 C3 C4 -173.6(3) . . . . ?
C3 O2 C2 C1 -171.5(3) . . . . ?
C4 O3 C5 C6 173.2(2) . . . . ?
C5 O3 C4 C3 176.5(3) . . . . ?
C6 O4 C7 C8 -178.7(3) . . . . ?
C7 O4 C6 C5 -175.3(3) . . . . ?
C8 O5 C9 C10 177.4(3) . . . . ?
C9 O5 C8 C7 179.4(3) . . . . ?
C10 O6 C11 C12 -177.9(3) . . . . ?
C11 O6 C10 C9 -179.7(3) . . . . ?
C12 O1 C1 C2 176.3(2) . . . . ?
C14 N1 C13 O7 0.0 . . . . ?
C15 N1 C13 O7 -180.0 . . . . ?
C14A N1A C13A O7A 0.0 . . . . ?
C15A N1A C13A O7A 180.0 . . . . ?
C14B N1B C13B O7B 0.0 . . . . ?
C15B N1B C13B O7B 180.0 . . . . ?

loop_
_exptl_oxdiff_crystal_face_indexfrac_h
_exptl_oxdiff_crystal_face_indexfrac_k
_exptl_oxdiff_crystal_face_indexfrac_l
_exptl_oxdiff_crystal_face_x
_exptl_oxdiff_crystal_face_y
_exptl_oxdiff_crystal_face_z
-0.0002 0.9998 -0.0003 -0.0108 0.0363 0.0577
0.0002 -0.9998 0.0003 0.0108 -0.0363 -0.0577
-0.9999 0.0015 -2.0019 0.0143 0.1294 -0.0482
0.9999 -0.0015 2.0019 -0.0143 -0.1294 0.0482
-0.9995 -1.9991 -1.0003 -0.0019 0.0055 -0.1489
1.0000 0.0007 0.0001 0.0613 -0.0269 0.0189
-1.0000 -0.0007 -0.0001 -0.0613 0.0269 -0.0189
-1.0005 1.9978 1.0002 -0.1208 0.0483 0.1111
-2.0005 1.9972 1.0001 -0.1821 0.0753 0.0922
1.0001 0.0028 -2.0018 0.1370 0.0755 -0.0104
-1.0001 -0.0028 2.0018 -0.1370 -0.0755 0.0104
1.9996 2.0020 -1.0015 0.1389 0.0700 0.1385
0.0003 -0.9976 -2.0015 0.0864 0.0661 -0.0870
-0.0000 -0.0011 1.0009 -0.0378 -0.0512 0.0147
-0.9996 -2.0024 2.0025 -0.1154 -0.1481 -0.1049
0.9996 2.0013 -1.0016 0.0775 0.0969 0.1196
0.9996 2.0024 -2.0025 0.1154 0.1481 0.1049
1.0000 -0.0004 1.0010 0.0235 -0.0782 0.0336
2.0002 -1.0006 2.0023 0.0579 -0.1926 0.0094
-1.0004 2.0000 -1.0017 -0.0451 0.1508 0.0818
-2.0004 1.9993 -1.0018 -0.1065 0.1777 0.0629
-2.0002 0.9995 -1.0014 -0.0957 0.1414 0.0052
-0.9997 -0.9983 -2.0016 0.0251 0.0931 -0.1059
-0.0002 1.0009 -1.0013 0.0270 0.0875 0.0430
0.0003 -0.9987 -1.0006 0.0486 0.0149 -0.0723
0.0002 -1.0009 1.0013 -0.0270 -0.0875 -0.0430
0.0001 -1.0019 2.0022 -0.0648 -0.1387 -0.0284
1.0003 -0.9980 -1.0005 0.1100 -0.0120 -0.0534
